data_7150637
loop_
_publ_author_name
'Hiscock, Jennifer R.'
'Caltagirone, Claudia'
'Light, Mark E.'
'Hursthouse, Michael B.'
'Gale, Philip A.'

_publ_section_title
;
 Fluorescent carbazolylurea anion receptors
;
_journal_issue 9
_journal_name_full 'Organic &amp; Biomolecular Chemistry'
_journal_page_first 1781
_journal_page_last 1783
_journal_paper_doi 10.1039/b900178f
_journal_volume 7
_journal_year 2009
_chemical_formula_sum 'C48 H59 N5 O3'
_chemical_formula_weight 754.00
_chemical_name_systematic
;
?
;
_space_group_IT_number 1
_symmetry_cell_setting triclinic
_symmetry_space_group_name_Hall 'P 1'
_symmetry_space_group_name_H-M 'P 1'
_atom_sites_solution_hydrogens geom
_atom_sites_solution_primary direct
_atom_sites_solution_secondary difmap
_audit_creation_method SHELXL-97
_cell_angle_alpha 68.760(5)
_cell_angle_beta 85.232(5)
_cell_angle_gamma 81.541(5)
_cell_formula_units_Z 2
_cell_length_a 10.980(5)
_cell_length_b 13.774(5)
_cell_length_c 15.173(5)
_cell_measurement_reflns_used 32733
_cell_measurement_temperature 120(2)
_cell_measurement_theta_max 27.48
_cell_measurement_theta_min 2.91
_cell_volume 2114.5(14)
_computing_cell_refinement 'DENZO (Otwinowski & Minor, 1997) & COLLECT (Hooft, R.W.W., 1998)'
_computing_data_collection 'COLLECT (Hooft, R.W.W., 1998)'
_computing_data_reduction 'DENZO (Otwinowski & Minor, 1997) & COLLECT (Hooft, R.W.W., 1998)'
_computing_molecular_graphics 'CAMERON (Watkin, et al., 1993)'
_computing_publication_material 'WINGX (Farrugia, 1998)'
_computing_structure_refinement 'SHELXL-97 (Sheldrick, 2008)'
_computing_structure_solution 'SHELXS-97 (Sheldrick, 1997)'
_diffrn_ambient_temperature 120(2)
_diffrn_detector_area_resol_mean 9.091
_diffrn_measured_fraction_theta_full 0.997
_diffrn_measured_fraction_theta_max 0.993
_diffrn_measurement_device_type 'Bruker-Nonius CCD camera on \k-goniostat'
_diffrn_measurement_method '\f & \w scans to fill the asymmetric unit'
_diffrn_radiation_monochromator graphite
_diffrn_radiation_source 'Bruker Nonius FR591 Rotating Anode'
_diffrn_radiation_type MoK\a
_diffrn_radiation_wavelength 0.71069
_diffrn_reflns_av_R_equivalents 0.1052
_diffrn_reflns_av_sigmaI/netI 0.1036
_diffrn_reflns_limit_h_max 14
_diffrn_reflns_limit_h_min -14
_diffrn_reflns_limit_k_max 17
_diffrn_reflns_limit_k_min -17
_diffrn_reflns_limit_l_max 19
_diffrn_reflns_limit_l_min -19
_diffrn_reflns_number 44837
_diffrn_reflns_theta_full 27.50
_diffrn_reflns_theta_max 27.59
_diffrn_reflns_theta_min 3.01
_diffrn_standards_number 0
_exptl_absorpt_coefficient_mu 0.074
_exptl_absorpt_correction_T_max 0.9963
_exptl_absorpt_correction_T_min 0.9609
_exptl_absorpt_correction_type multi-scan
_exptl_absorpt_process_details
;
SADABS V2.10 (Sheldrick, G.M., 2003)
;
_exptl_crystal_colour Colourless
_exptl_crystal_density_diffrn 1.184
_exptl_crystal_density_method 'not measured'
_exptl_crystal_description Block
_exptl_crystal_F_000 812
_exptl_crystal_size_max 0.4
_exptl_crystal_size_mid 0.2
_exptl_crystal_size_min 0.05
_refine_diff_density_max 0.527
_refine_diff_density_min -0.310
_refine_diff_density_rms 0.060
_refine_ls_extinction_method none
_refine_ls_goodness_of_fit_ref 1.028
_refine_ls_hydrogen_treatment constr
_refine_ls_matrix_type full
_refine_ls_number_parameters 1017
_refine_ls_number_reflns 9728
_refine_ls_number_restraints 3
_refine_ls_restrained_S_all 1.028
_refine_ls_R_factor_all 0.1190
_refine_ls_R_factor_gt 0.0661
_refine_ls_shift/su_max 0.000
_refine_ls_shift/su_mean 0.000
_refine_ls_structure_factor_coef Fsqd
_refine_ls_weighting_details 'calc w=1/[\s^2^(Fo^2^)+(0.0766P)^2^+0.2090P] where P=(Fo^2^+2Fc^2^)/3'
_refine_ls_weighting_scheme calc
_refine_ls_wR_factor_gt 0.1368
_refine_ls_wR_factor_ref 0.1589
_reflns_number_gt 6254
_reflns_number_total 9728
_reflns_threshold_expression >2\s(I)
_cod_data_source_file b900178f.txt
_cod_data_source_block 2008jh0003
_cod_depositor_comments
;
The following automatic conversions were performed:
'_symmetry_cell_setting' value 'Triclinic' changed to 'triclinic'
according to '/home/saulius/struct/CIF-dictionaries/cif_core.dic'
dictionary named 'cif_core.dic' version 2.4.1 from 2010-06-29.

Automatic conversion script
Id: cif_fix_enum 1527 2010-12-29 10:47:43Z saulius 
;
_cod_original_sg_symbol_H-M P1
_cod_database_code 7150637

loop_
_symmetry_equiv_pos_as_xyz
'x, y, z'

loop_
_atom_site_label
_atom_site_type_symbol
_atom_site_fract_x
_atom_site_fract_y
_atom_site_fract_z
_atom_site_U_iso_or_equiv
_atom_site_adp_type
_atom_site_occupancy
_atom_site_symmetry_multiplicity
_atom_site_calc_flag
_atom_site_refinement_flags
_atom_site_disorder_assembly
_atom_site_disorder_group
C1 C 0.7182(4) 0.5291(4) 0.3155(4) 0.0310(11) Uani 1 1 d . . .
C2 C 0.7370(5) 0.6240(4) 0.2439(4) 0.0371(12) Uani 1 1 d . . .
H2 H 0.6974 0.6473 0.1867 0.045 Uiso 1 1 calc R . .
C3 C 0.8192(5) 0.6822(4) 0.2631(4) 0.0438(14) Uani 1 1 d . . .
H3 H 0.8333 0.7467 0.2179 0.053 Uiso 1 1 calc R . .
C4 C 0.8805(5) 0.6457(5) 0.3486(4) 0.0473(15) Uani 1 1 d . . .
H4A H 0.9368 0.6853 0.3575 0.057 Uiso 1 1 calc R . .
C5 C 0.8598(4) 0.5535(4) 0.4194(4) 0.0360(12) Uani 1 1 d . . .
H5A H 0.9002 0.5306 0.4762 0.043 Uiso 1 1 calc R . .
C6 C 0.7752(4) 0.4944(4) 0.4033(3) 0.0287(10) Uani 1 1 d . . .
C7 C 0.7300(4) 0.3961(4) 0.4615(3) 0.0263(10) Uani 1 1 d . . .
C8 C 0.7444(4) 0.3295(4) 0.5556(4) 0.0314(11) Uani 1 1 d . . .
H8A H 0.7950 0.3432 0.5948 0.038 Uiso 1 1 calc R . .
C9 C 0.6818(4) 0.2428(4) 0.5888(3) 0.0297(10) Uani 1 1 d . . .
H9 H 0.6880 0.1994 0.6520 0.036 Uiso 1 1 calc R . .
C10 C 0.6093(4) 0.2185(4) 0.5301(3) 0.0310(11) Uani 1 1 d . . .
H10 H 0.5692 0.1588 0.5546 0.037 Uiso 1 1 calc R . .
C11 C 0.5963(4) 0.2827(3) 0.4350(3) 0.0248(10) Uani 1 1 d . . .
C12 C 0.6527(4) 0.3753(3) 0.4028(3) 0.0249(10) Uani 1 1 d . . .
C13 C 0.5281(4) 0.1603(3) 0.3697(3) 0.0241(10) Uani 1 1 d . . .
C14 C 0.3645(4) 0.0981(3) 0.1953(3) 0.0226(9) Uani 1 1 d . . .
C15 C 0.4475(4) 0.0789(3) 0.2679(3) 0.0235(9) Uani 1 1 d . . .
C16 C 0.5191(4) -0.0181(4) 0.2984(3) 0.0284(10) Uani 1 1 d . . .
H16 H 0.5761 -0.0326 0.3450 0.034 Uiso 1 1 calc R . .
C17 C 0.5071(4) -0.0951(3) 0.2600(3) 0.0301(11) Uani 1 1 d . . .
H17 H 0.5550 -0.1601 0.2829 0.036 Uiso 1 1 calc R . .
C18 C 0.4260(4) -0.0765(4) 0.1894(3) 0.0299(11) Uani 1 1 d . . .
H18 H 0.4196 -0.1277 0.1641 0.036 Uiso 1 1 calc R . .
C19 C 0.3535(4) 0.0216(3) 0.1566(3) 0.0246(9) Uani 1 1 d . . .
C20 C 0.2686(4) 0.0717(3) 0.0799(3) 0.0252(10) Uani 1 1 d . . .
C21 C 0.2221(5) 0.0397(4) 0.0139(3) 0.0352(11) Uani 1 1 d . . .
H21 H 0.2432 -0.0288 0.0153 0.042 Uiso 1 1 calc R . .
C22 C 0.1444(5) 0.1102(4) -0.0540(4) 0.0363(12) Uani 1 1 d . . .
H22 H 0.1143 0.0895 -0.0991 0.044 Uiso 1 1 calc R . .
C23 C 0.1108(4) 0.2130(4) -0.0552(3) 0.0342(11) Uani 1 1 d . . .
H23 H 0.0581 0.2594 -0.1013 0.041 Uiso 1 1 calc R . .
C24 C 0.1537(4) 0.2472(4) 0.0102(3) 0.0298(11) Uani 1 1 d . . .
H24 H 0.1313 0.3154 0.0092 0.036 Uiso 1 1 calc R . .
C25 C 0.2322(4) 0.1748(4) 0.0777(3) 0.0264(10) Uani 1 1 d . . .
C26 C 0.3559(4) 0.4378(3) 0.1889(3) 0.0276(10) Uani 1 1 d . . .
C27 C 0.2847(4) 0.5451(3) 0.1466(3) 0.0252(10) Uani 1 1 d . . .
C28 C 0.3463(4) 0.6321(3) 0.1058(3) 0.0297(10) Uani 1 1 d . . .
H28 H 0.4320 0.6241 0.1047 0.036 Uiso 1 1 calc R . .
C29 C 0.2813(5) 0.7316(4) 0.0663(4) 0.0391(12) Uani 1 1 d . . .
H29 H 0.3231 0.7899 0.0387 0.047 Uiso 1 1 calc R . .
C30 C 0.1533(5) 0.7430(4) 0.0684(4) 0.0382(12) Uani 1 1 d . . .
H30 H 0.1095 0.8093 0.0415 0.046 Uiso 1 1 calc R . .
C31 C 0.0909(5) 0.6576(4) 0.1097(4) 0.0370(12) Uani 1 1 d . . .
H31 H 0.0053 0.6659 0.1122 0.044 Uiso 1 1 calc R . .
C32 C 0.1570(4) 0.5584(4) 0.1480(3) 0.0306(11) Uani 1 1 d . . .
H32 H 0.1149 0.5001 0.1749 0.037 Uiso 1 1 calc R . .
C33 C -0.2902(4) -0.6340(4) 0.9241(3) 0.0292(11) Uani 1 1 d . . .
C34 C -0.3674(4) -0.6240(4) 0.9986(3) 0.0334(11) Uani 1 1 d . . .
H909 H -0.3889 -0.5593 1.0057 0.040 Uiso 1 1 calc R . .
C35 C -0.4108(5) -0.7131(4) 1.0616(4) 0.0376(12) Uani 1 1 d . . .
H35 H -0.4625 -0.7082 1.1120 0.045 Uiso 1 1 calc R . .
C36 C -0.3792(5) -0.8111(4) 1.0518(4) 0.0386(12) Uani 1 1 d . . .
H36 H -0.4095 -0.8701 1.0958 0.046 Uiso 1 1 calc R . .
C37 C -0.3037(4) -0.8209(4) 0.9777(3) 0.0334(11) Uani 1 1 d . . .
H37 H -0.2834 -0.8860 0.9713 0.040 Uiso 1 1 calc R . .
C38 C -0.2579(4) -0.7325(4) 0.9125(3) 0.0266(10) Uani 1 1 d . . .
C39 C -0.1738(4) -0.7150(3) 0.8320(3) 0.0256(10) Uani 1 1 d . . .
C40 C -0.1059(4) -0.7826(4) 0.7895(3) 0.0298(11) Uani 1 1 d . . .
H40 H -0.1170 -0.8530 0.8092 0.036 Uiso 1 1 calc R . .
C41 C -0.0216(4) -0.7400(4) 0.7170(3) 0.0292(10) Uani 1 1 d . . .
H41 H 0.0236 -0.7831 0.6877 0.035 Uiso 1 1 calc R . .
C42 C -0.0026(4) -0.6351(4) 0.6870(3) 0.0294(10) Uani 1 1 d . . .
H42 H 0.0566 -0.6104 0.6396 0.035 Uiso 1 1 calc R . .
C43 C -0.0707(4) -0.5662(3) 0.7265(3) 0.0245(10) Uani 1 1 d . . .
C44 C -0.1579(4) -0.6079(4) 0.7994(3) 0.0264(10) Uani 1 1 d . . .
C45 C 0.0220(4) -0.4027(3) 0.6331(3) 0.0250(10) Uani 1 1 d . . .
C46 C 0.1710(4) -0.1825(3) 0.6217(3) 0.0290(10) Uani 1 1 d . . .
C47 C 0.1092(4) -0.2356(3) 0.5789(3) 0.0277(10) Uani 1 1 d . . .
C48 C 0.1323(4) -0.2161(4) 0.4834(3) 0.0305(11) Uani 1 1 d . . .
H48 H 0.0903 -0.2480 0.4527 0.037 Uiso 1 1 calc R . .
C49 C 0.2183(4) -0.1489(4) 0.4323(3) 0.0324(11) Uani 1 1 d . . .
H49 H 0.2314 -0.1364 0.3680 0.039 Uiso 1 1 calc R . .
C50 C 0.2842(4) -0.1007(4) 0.4748(3) 0.0337(11) Uani 1 1 d . . .
H50 H 0.3429 -0.0581 0.4404 0.040 Uiso 1 1 calc R . .
C51 C 0.2607(4) -0.1174(3) 0.5703(3) 0.0313(11) Uani 1 1 d . . .
C52 C 0.3087(4) -0.0818(4) 0.6378(3) 0.0314(11) Uani 1 1 d . . .
C53 C 0.4023(5) -0.0188(4) 0.6322(4) 0.0445(13) Uani 1 1 d . . .
H53 H 0.4476 0.0082 0.5761 0.053 Uiso 1 1 calc R . .
C54 C 0.4247(6) 0.0015(5) 0.7112(5) 0.0556(16) Uani 1 1 d . . .
H54 H 0.4872 0.0413 0.7089 0.067 Uiso 1 1 calc R . .
C55 C 0.3542(6) -0.0370(5) 0.7958(4) 0.0569(17) Uani 1 1 d . . .
H55 H 0.3686 -0.0200 0.8477 0.068 Uiso 1 1 calc R . .
C56 C 0.2636(6) -0.0999(4) 0.8024(4) 0.0469(14) Uani 1 1 d . . .
H56 H 0.2178 -0.1265 0.8584 0.056 Uiso 1 1 calc R . .
C57 C 0.2436(5) -0.1217(4) 0.7233(4) 0.0340(11) Uani 1 1 d . . .
C58 C -0.1542(4) -0.2883(4) 0.8333(3) 0.0321(11) Uani 1 1 d . . .
C59 C -0.2121(4) -0.2300(3) 0.8968(3) 0.0297(10) Uani 1 1 d . . .
C60 C -0.1417(5) -0.1734(4) 0.9266(4) 0.0394(12) Uani 1 1 d . . .
H60 H -0.0590 -0.1719 0.9078 0.047 Uiso 1 1 calc R . .
C61 C -0.1932(5) -0.1179(4) 0.9851(4) 0.0471(14) Uani 1 1 d . . .
H61 H -0.1452 -0.0787 1.0036 0.057 Uiso 1 1 calc R . .
C62 C -0.3123(6) -0.1215(5) 1.0144(5) 0.0575(17) Uani 1 1 d . . .
H62 H -0.3464 -0.0849 1.0533 0.069 Uiso 1 1 calc R . .
C63 C -0.3843(6) -0.1794(5) 0.9869(6) 0.071(2) Uani 1 1 d . . .
H63 H -0.4660 -0.1831 1.0081 0.085 Uiso 1 1 calc R . .
C64 C -0.3328(6) -0.2322(5) 0.9270(5) 0.0556(16) Uani 1 1 d . . .
H64 H -0.3816 -0.2698 0.9073 0.067 Uiso 1 1 calc R . .
C65 C 0.3902(4) -0.4042(4) 0.7046(3) 0.0314(11) Uani 1 1 d . . .
H65A H 0.3856 -0.3285 0.6751 0.038 Uiso 1 1 calc R . .
H65B H 0.3066 -0.4218 0.7147 0.038 Uiso 1 1 calc R . .
C66 C 0.4478(5) -0.4373(4) 0.7998(3) 0.0381(12) Uani 1 1 d . . .
H66A H 0.5260 -0.4098 0.7915 0.046 Uiso 1 1 calc R . .
H66B H 0.4639 -0.5134 0.8260 0.046 Uiso 1 1 calc R . .
C67 C 0.3648(5) -0.3983(4) 0.8694(4) 0.0402(12) Uani 1 1 d . . .
H67A H 0.4111 -0.4118 0.9253 0.048 Uiso 1 1 calc R . .
H67B H 0.3438 -0.3229 0.8405 0.048 Uiso 1 1 calc R . .
C68 C 0.2470(6) -0.4476(6) 0.9000(5) 0.0642(18) Uani 1 1 d . . .
H68A H 0.1969 -0.4297 0.8461 0.096 Uiso 1 1 calc R . .
H68B H 0.2030 -0.4219 0.9461 0.096 Uiso 1 1 calc R . .
H68C H 0.2662 -0.5225 0.9272 0.096 Uiso 1 1 calc R . .
C69 C 0.4707(4) -0.5730(4) 0.6778(4) 0.0332(11) Uani 1 1 d . . .
H69A H 0.5081 -0.6001 0.6298 0.040 Uiso 1 1 calc R . .
H69B H 0.5265 -0.5971 0.7299 0.040 Uiso 1 1 calc R . .
C70 C 0.3507(5) -0.6194(4) 0.7134(4) 0.0387(12) Uani 1 1 d . . .
H70A H 0.3149 -0.5969 0.7646 0.046 Uiso 1 1 calc R . .
H70B H 0.2927 -0.5940 0.6627 0.046 Uiso 1 1 calc R . .
C71 C 0.3734(5) -0.7387(4) 0.7483(4) 0.0420(13) Uani 1 1 d . . .
H71A H 0.2945 -0.7657 0.7616 0.050 Uiso 1 1 calc R . .
H71B H 0.4151 -0.7600 0.6981 0.050 Uiso 1 1 calc R . .
C72 C 0.4495(6) -0.7879(5) 0.8361(4) 0.0548(16) Uani 1 1 d . . .
H72A H 0.5315 -0.7691 0.8214 0.082 Uiso 1 1 calc R . .
H72B H 0.4527 -0.8629 0.8577 0.082 Uiso 1 1 calc R . .
H72C H 0.4125 -0.7630 0.8848 0.082 Uiso 1 1 calc R . .
C73 C 0.3844(4) -0.4117(4) 0.5456(4) 0.0336(11) Uani 1 1 d . . .
H73A H 0.3024 -0.4325 0.5615 0.040 Uiso 1 1 calc R . .
H73B H 0.3757 -0.3356 0.5227 0.040 Uiso 1 1 calc R . .
C74 C 0.4393(5) -0.4480(5) 0.4652(4) 0.0448(14) Uani 1 1 d . . .
H74A H 0.4290 -0.5212 0.4810 0.054 Uiso 1 1 calc R . .
H74B H 0.5269 -0.4424 0.4582 0.054 Uiso 1 1 calc R . .
C75 C 0.3768(5) -0.3812(5) 0.3692(4) 0.0487(14) Uani 1 1 d . . .
H75A H 0.3705 -0.3073 0.3605 0.058 Uiso 1 1 calc R . .
H75B H 0.4280 -0.3924 0.3177 0.058 Uiso 1 1 calc R . .
C76 C 0.2505(6) -0.4093(6) 0.3658(5) 0.0638(18) Uani 1 1 d . . .
H76A H 0.2575 -0.4792 0.3649 0.096 Uiso 1 1 calc R . .
H76B H 0.2112 -0.3608 0.3096 0.096 Uiso 1 1 calc R . .
H76C H 0.2023 -0.4057 0.4205 0.096 Uiso 1 1 calc R . .
C77 C 0.5877(4) -0.4223(3) 0.6144(3) 0.0273(10) Uani 1 1 d . . .
H77A H 0.6279 -0.4400 0.6738 0.033 Uiso 1 1 calc R . .
H77B H 0.6335 -0.4643 0.5804 0.033 Uiso 1 1 calc R . .
C78 C 0.5958(4) -0.3077(4) 0.5570(4) 0.0329(11) Uani 1 1 d . . .
H78A H 0.5390 -0.2638 0.5836 0.039 Uiso 1 1 calc R . .
H78B H 0.5734 -0.2921 0.4924 0.039 Uiso 1 1 calc R . .
C79 C 0.7273(4) -0.2845(4) 0.5584(4) 0.0321(11) Uani 1 1 d . . .
H79A H 0.7845 -0.3408 0.5486 0.038 Uiso 1 1 calc R . .
H79B H 0.7415 -0.2832 0.6202 0.038 Uiso 1 1 calc R . .
C80 C 0.7530(5) -0.1799(4) 0.4826(4) 0.0409(13) Uani 1 1 d . . .
H80A H 0.7411 -0.1814 0.4211 0.061 Uiso 1 1 calc R . .
H80B H 0.8365 -0.1690 0.4865 0.061 Uiso 1 1 calc R . .
H80C H 0.6977 -0.1238 0.4925 0.061 Uiso 1 1 calc R . .
C81 C -0.1106(4) 0.1217(4) 0.4376(3) 0.0309(11) Uani 1 1 d . . .
H81A H -0.1219 0.1704 0.4713 0.037 Uiso 1 1 calc R . .
H81B H -0.1914 0.1150 0.4206 0.037 Uiso 1 1 calc R . .
C82 C -0.0549(5) 0.0158(4) 0.5035(4) 0.0461(14) Uani 1 1 d . . .
H82A H 0.0289 0.0199 0.5165 0.055 Uiso 1 1 calc R . .
H82B H -0.0520 -0.0357 0.4733 0.055 Uiso 1 1 calc R . .
C83 C -0.1304(6) -0.0189(4) 0.5962(4) 0.0491(14) Uani 1 1 d . . .
H83A H -0.2171 0.0040 0.5834 0.059 Uiso 1 1 calc R . .
H83B H -0.1193 -0.0950 0.6240 0.059 Uiso 1 1 calc R . .
C84 C -0.0942(6) 0.0241(5) 0.6633(5) 0.0582(16) Uani 1 1 d . . .
H84A H -0.0111 -0.0046 0.6815 0.087 Uiso 1 1 calc R . .
H84B H -0.1483 0.0062 0.7183 0.087 Uiso 1 1 calc R . .
H84C H -0.0993 0.0991 0.6344 0.087 Uiso 1 1 calc R . .
C85 C -0.0129(5) 0.0928(4) 0.2927(4) 0.0369(12) Uani 1 1 d . . .
H85A H 0.0397 0.1225 0.2377 0.044 Uiso 1 1 calc R . .
H85B H 0.0314 0.0273 0.3325 0.044 Uiso 1 1 calc R . .
C86 C -0.1281(5) 0.0685(4) 0.2597(5) 0.0483(14) Uani 1 1 d . . .
H86A H -0.1806 0.1334 0.2286 0.058 Uiso 1 1 calc R . .
H86B H -0.1738 0.0257 0.3138 0.058 Uiso 1 1 calc R . .
C87 C -0.0909(8) 0.0083(6) 0.1889(7) 0.093(3) Uani 1 1 d . . .
H87A H -0.1652 -0.0113 0.1730 0.112 Uiso 1 1 calc R . .
H87B H -0.0578 0.0567 0.1310 0.112 Uiso 1 1 calc R . .
C88 C -0.0033(8) -0.0841(7) 0.2208(7) 0.095(3) Uani 1 1 d . . .
H88A H 0.0762 -0.0645 0.2239 0.143 Uiso 1 1 calc R . .
H88B H 0.0013 -0.1210 0.1775 0.143 Uiso 1 1 calc R . .
H88C H -0.0286 -0.1288 0.2825 0.143 Uiso 1 1 calc R . .
C89 C -0.1050(4) 0.2711(4) 0.2890(3) 0.0291(10) Uani 1 1 d . . .
H89A H -0.1061 0.3202 0.3217 0.035 Uiso 1 1 calc R . .
H89B H -0.1895 0.2600 0.2861 0.035 Uiso 1 1 calc R . .
C90 C -0.0551(4) 0.3215(3) 0.1885(3) 0.0292(10) Uani 1 1 d . . .
H90A H 0.0312 0.3290 0.1899 0.035 Uiso 1 1 calc R . .
H90B H -0.0610 0.2764 0.1529 0.035 Uiso 1 1 calc R . .
C91 C -0.1269(5) 0.4287(4) 0.1398(3) 0.0359(11) Uani 1 1 d . . .
H91A H -0.2138 0.4213 0.1422 0.043 Uiso 1 1 calc R . .
H91B H -0.1173 0.4744 0.1740 0.043 Uiso 1 1 calc R . .
C92 C -0.0855(5) 0.4788(4) 0.0386(4) 0.0427(13) Uani 1 1 d . . .
H92A H -0.0006 0.4897 0.0359 0.064 Uiso 1 1 calc R . .
H92B H -0.1350 0.5451 0.0106 0.064 Uiso 1 1 calc R . .
H92C H -0.0942 0.4337 0.0045 0.064 Uiso 1 1 calc R . .
C93 C 0.0920(4) 0.1826(4) 0.3702(3) 0.0338(11) Uani 1 1 d . . .
H93A H 0.1399 0.1140 0.3952 0.041 Uiso 1 1 calc R . .
H93B H 0.1327 0.2220 0.3116 0.041 Uiso 1 1 calc R . .
C94 C 0.0947(5) 0.2380(5) 0.4398(4) 0.0417(13) Uani 1 1 d . . .
H94A H 0.0591 0.1980 0.5004 0.050 Uiso 1 1 calc R . .
H94B H 0.0473 0.3070 0.4166 0.050 Uiso 1 1 calc R . .
C95 C 0.2287(5) 0.2482(5) 0.4506(4) 0.0448(14) Uani 1 1 d . . .
H95A H 0.2770 0.1797 0.4654 0.054 Uiso 1 1 calc R . .
H95B H 0.2604 0.2942 0.3909 0.054 Uiso 1 1 calc R . .
C96 C 0.2445(5) 0.2905(6) 0.5260(5) 0.0575(17) Uani 1 1 d . . .
H96A H 0.1917 0.3555 0.5148 0.086 Uiso 1 1 calc R . .
H96B H 0.3287 0.3022 0.5253 0.086 Uiso 1 1 calc R . .
H96C H 0.2233 0.2408 0.5866 0.086 Uiso 1 1 calc R . .
N1 N 0.6464(3) 0.4549(3) 0.3154(3) 0.0276(9) Uani 1 1 d . . .
H901 H 0.6048 0.4577 0.2687 0.033 Uiso 1 1 calc R . .
N2 N 0.5296(3) 0.2603(3) 0.3704(3) 0.0270(8) Uani 1 1 d . . .
H902 H 0.4875 0.3118 0.3291 0.032 Uiso 1 1 calc R . .
N3 N 0.4544(3) 0.1624(3) 0.3005(3) 0.0240(8) Uani 1 1 d . . .
H903 H 0.4075 0.2201 0.2742 0.029 Uiso 1 1 calc R . .
N4 N 0.2893(3) 0.1894(3) 0.1495(2) 0.0221(8) Uani 1 1 d . . .
H904 H 0.2795 0.2455 0.1631 0.027 Uiso 1 1 calc R . .
N5 N 0.1614(3) -0.1848(3) 0.7140(3) 0.0288(9) Uani 1 1 d . . .
H905 H 0.1130 -0.2194 0.7580 0.035 Uiso 1 1 calc R . .
N6 N 0.0275(3) -0.3063(3) 0.6372(3) 0.0286(9) Uani 1 1 d . . .
H906 H -0.0209 -0.2870 0.6771 0.034 Uiso 1 1 calc R . .
N7 N -0.0548(3) -0.4594(3) 0.7032(3) 0.0286(9) Uani 1 1 d . . .
H907 H -0.0975 -0.4266 0.7363 0.034 Uiso 1 1 calc R . .
N8 N -0.2310(3) -0.5592(3) 0.8531(3) 0.0282(9) Uani 1 1 d . . .
H908 H -0.2387 -0.4933 0.8441 0.034 Uiso 1 1 calc R . .
N9 N 0.4576(3) -0.4534(3) 0.6364(3) 0.0284(9) Uani 1 1 d . . .
N10 N -0.0342(3) 0.1677(3) 0.3473(3) 0.0293(9) Uani 1 1 d . . .
O1 O 0.5854(3) 0.0813(2) 0.4237(2) 0.0300(7) Uani 1 1 d . . .
O2 O 0.0799(3) -0.4354(3) 0.5745(2) 0.0335(8) Uani 1 1 d . . .
O3 O 0.2983(3) 0.3589(2) 0.2083(2) 0.0297(7) Uani 1 1 d . . .
O4 O 0.4687(3) 0.4321(2) 0.2037(2) 0.0332(8) Uani 1 1 d . . .
O5 O -0.2178(3) -0.3453(3) 0.8123(2) 0.0364(8) Uani 1 1 d . . .
O6 O -0.0444(3) -0.2770(3) 0.8055(3) 0.0404(8) Uani 1 1 d . . .

loop_
_atom_site_aniso_label
_atom_site_aniso_U_11
_atom_site_aniso_U_22
_atom_site_aniso_U_33
_atom_site_aniso_U_23
_atom_site_aniso_U_13
_atom_site_aniso_U_12
C1 0.025(2) 0.037(3) 0.039(3) -0.024(2) 0.003(2) -0.003(2)
C2 0.038(3) 0.035(3) 0.040(3) -0.017(2) 0.007(2) -0.005(2)
C3 0.046(3) 0.031(3) 0.060(4) -0.022(3) 0.007(3) -0.012(2)
C4 0.037(3) 0.053(4) 0.069(4) -0.039(3) 0.006(3) -0.018(3)
C5 0.028(3) 0.044(3) 0.046(3) -0.028(3) 0.002(2) -0.008(2)
C6 0.017(2) 0.041(3) 0.033(3) -0.021(2) 0.002(2) 0.0007(19)
C7 0.021(2) 0.031(2) 0.036(3) -0.023(2) -0.003(2) 0.0001(19)
C8 0.021(2) 0.041(3) 0.039(3) -0.024(2) -0.007(2) 0.006(2)
C9 0.028(2) 0.034(3) 0.028(3) -0.015(2) -0.003(2) 0.004(2)
C10 0.026(2) 0.036(3) 0.033(3) -0.015(2) 0.000(2) -0.001(2)
C11 0.019(2) 0.031(2) 0.027(3) -0.014(2) 0.0000(19) -0.0022(19)
C12 0.023(2) 0.027(2) 0.026(3) -0.013(2) -0.0013(19) 0.0036(18)
C13 0.020(2) 0.029(2) 0.024(2) -0.009(2) -0.0007(19) -0.0034(19)
C14 0.019(2) 0.022(2) 0.024(2) -0.0058(18) 0.0053(18) -0.0037(17)
C15 0.023(2) 0.022(2) 0.027(2) -0.0093(19) 0.0020(19) -0.0055(18)
C16 0.025(2) 0.033(3) 0.025(2) -0.008(2) -0.0020(19) -0.003(2)
C17 0.032(3) 0.023(2) 0.032(3) -0.009(2) -0.002(2) 0.004(2)
C18 0.037(3) 0.022(2) 0.032(3) -0.012(2) 0.001(2) -0.001(2)
C19 0.024(2) 0.023(2) 0.024(2) -0.0075(19) 0.0014(19) -0.0019(18)
C20 0.026(2) 0.023(2) 0.025(2) -0.0065(19) -0.0012(19) -0.0037(18)
C21 0.047(3) 0.031(3) 0.032(3) -0.014(2) -0.010(2) -0.003(2)
C22 0.040(3) 0.039(3) 0.035(3) -0.019(2) -0.013(2) 0.001(2)
C23 0.036(3) 0.032(3) 0.033(3) -0.008(2) -0.014(2) 0.001(2)
C24 0.032(3) 0.026(2) 0.032(3) -0.013(2) -0.007(2) 0.000(2)
C25 0.028(2) 0.029(2) 0.024(2) -0.011(2) -0.001(2) -0.010(2)
C26 0.037(3) 0.025(2) 0.019(2) -0.0046(19) -0.007(2) -0.005(2)
C27 0.032(2) 0.026(2) 0.020(2) -0.0101(19) -0.0022(19) -0.0043(19)
C28 0.031(3) 0.029(2) 0.030(3) -0.011(2) -0.002(2) -0.004(2)
C29 0.042(3) 0.024(2) 0.049(3) -0.009(2) -0.009(3) -0.006(2)
C30 0.043(3) 0.025(3) 0.040(3) -0.008(2) 0.000(2) 0.004(2)
C31 0.032(3) 0.037(3) 0.039(3) -0.012(2) 0.003(2) -0.001(2)
C32 0.035(3) 0.026(2) 0.029(3) -0.009(2) 0.003(2) -0.005(2)
C33 0.020(2) 0.031(3) 0.031(3) -0.003(2) -0.004(2) -0.0052(19)
C34 0.029(3) 0.036(3) 0.034(3) -0.011(2) 0.002(2) -0.003(2)
C35 0.032(3) 0.044(3) 0.034(3) -0.010(2) 0.008(2) -0.012(2)
C36 0.041(3) 0.034(3) 0.035(3) -0.004(2) 0.007(2) -0.012(2)
C37 0.034(3) 0.029(3) 0.035(3) -0.008(2) 0.001(2) -0.010(2)
C38 0.024(2) 0.034(3) 0.023(2) -0.010(2) 0.0041(19) -0.009(2)
C39 0.022(2) 0.027(2) 0.027(2) -0.0078(19) -0.0075(19) -0.0024(18)
C40 0.032(3) 0.031(2) 0.028(3) -0.010(2) -0.007(2) -0.007(2)
C41 0.028(2) 0.033(3) 0.027(3) -0.011(2) -0.008(2) -0.001(2)
C42 0.024(2) 0.042(3) 0.021(2) -0.010(2) -0.0022(19) -0.001(2)
C43 0.022(2) 0.030(2) 0.020(2) -0.0045(19) -0.0023(19) -0.0057(19)
C44 0.021(2) 0.031(2) 0.025(2) -0.008(2) -0.0053(19) 0.0010(19)
C45 0.019(2) 0.028(2) 0.025(2) -0.006(2) -0.0030(19) -0.0024(19)
C46 0.022(2) 0.025(2) 0.033(3) -0.004(2) 0.003(2) 0.0000(19)
C47 0.023(2) 0.026(2) 0.027(3) -0.004(2) 0.0045(19) 0.0016(19)
C48 0.028(2) 0.033(3) 0.027(3) -0.008(2) -0.001(2) 0.004(2)
C49 0.033(3) 0.030(3) 0.024(3) -0.001(2) 0.005(2) 0.003(2)
C50 0.031(3) 0.025(2) 0.033(3) -0.001(2) 0.012(2) 0.001(2)
C51 0.029(2) 0.019(2) 0.038(3) -0.002(2) 0.000(2) 0.0002(19)
C52 0.031(3) 0.024(2) 0.034(3) -0.006(2) 0.004(2) -0.001(2)
C53 0.049(3) 0.035(3) 0.048(3) -0.012(3) 0.008(3) -0.013(3)
C54 0.065(4) 0.053(4) 0.056(4) -0.023(3) 0.012(3) -0.028(3)
C55 0.076(4) 0.055(4) 0.051(4) -0.025(3) -0.002(3) -0.027(3)
C56 0.061(4) 0.040(3) 0.043(3) -0.015(3) 0.003(3) -0.019(3)
C57 0.033(3) 0.027(2) 0.038(3) -0.007(2) 0.001(2) -0.006(2)
C58 0.033(3) 0.028(3) 0.028(3) -0.002(2) 0.000(2) -0.002(2)
C59 0.026(2) 0.022(2) 0.033(3) -0.003(2) 0.005(2) 0.0004(19)
C60 0.032(3) 0.047(3) 0.038(3) -0.018(3) 0.004(2) 0.001(2)
C61 0.050(4) 0.045(3) 0.050(4) -0.022(3) 0.005(3) -0.008(3)
C62 0.063(4) 0.049(4) 0.063(4) -0.029(3) 0.020(3) -0.003(3)
C63 0.049(4) 0.065(4) 0.108(6) -0.049(4) 0.035(4) -0.012(3)
C64 0.048(4) 0.050(4) 0.081(5) -0.038(3) 0.019(3) -0.018(3)
C65 0.030(3) 0.029(2) 0.036(3) -0.017(2) 0.001(2) 0.005(2)
C66 0.039(3) 0.048(3) 0.026(3) -0.016(2) -0.004(2) 0.004(2)
C67 0.041(3) 0.052(3) 0.029(3) -0.020(3) -0.003(2) 0.006(3)
C68 0.061(4) 0.086(5) 0.051(4) -0.033(4) 0.021(3) -0.015(4)
C69 0.033(3) 0.030(3) 0.036(3) -0.013(2) 0.000(2) -0.001(2)
C70 0.032(3) 0.041(3) 0.046(3) -0.019(3) 0.005(2) -0.007(2)
C71 0.044(3) 0.039(3) 0.044(3) -0.012(3) -0.006(3) -0.010(2)
C72 0.068(4) 0.048(3) 0.045(4) -0.005(3) -0.016(3) -0.021(3)
C73 0.029(3) 0.040(3) 0.036(3) -0.021(2) -0.010(2) 0.005(2)
C74 0.034(3) 0.068(4) 0.037(3) -0.030(3) -0.006(2) 0.010(3)
C75 0.037(3) 0.070(4) 0.046(3) -0.034(3) -0.006(3) 0.010(3)
C76 0.065(4) 0.089(5) 0.046(4) -0.032(4) -0.004(3) -0.010(4)
C77 0.020(2) 0.031(2) 0.030(3) -0.013(2) -0.0002(19) 0.0034(19)
C78 0.026(2) 0.033(3) 0.039(3) -0.013(2) -0.003(2) 0.000(2)
C79 0.028(3) 0.027(2) 0.040(3) -0.012(2) -0.005(2) 0.000(2)
C80 0.037(3) 0.031(3) 0.051(3) -0.009(2) -0.007(3) -0.006(2)
C81 0.022(2) 0.027(2) 0.034(3) -0.001(2) 0.000(2) -0.0004(19)
C82 0.034(3) 0.037(3) 0.054(4) -0.005(3) 0.008(3) -0.001(2)
C83 0.053(4) 0.034(3) 0.046(3) 0.000(3) -0.001(3) 0.000(3)
C84 0.055(4) 0.048(4) 0.060(4) -0.007(3) -0.005(3) -0.003(3)
C85 0.040(3) 0.028(2) 0.043(3) -0.017(2) 0.000(2) 0.009(2)
C86 0.051(3) 0.040(3) 0.063(4) -0.026(3) -0.003(3) -0.010(3)
C87 0.091(6) 0.069(5) 0.147(8) -0.066(5) -0.063(6) 0.015(4)
C88 0.091(6) 0.095(6) 0.131(8) -0.081(6) 0.015(6) -0.013(5)
C89 0.027(2) 0.027(2) 0.036(3) -0.014(2) -0.003(2) 0.0021(19)
C90 0.030(2) 0.025(2) 0.033(3) -0.012(2) 0.004(2) -0.002(2)
C91 0.043(3) 0.033(3) 0.029(3) -0.010(2) -0.008(2) 0.002(2)
C92 0.043(3) 0.044(3) 0.033(3) -0.006(2) -0.001(2) 0.002(2)
C93 0.023(2) 0.047(3) 0.030(3) -0.012(2) -0.003(2) -0.003(2)
C94 0.033(3) 0.058(3) 0.041(3) -0.021(3) -0.001(2) -0.016(3)
C95 0.036(3) 0.065(4) 0.039(3) -0.022(3) 0.002(2) -0.016(3)
C96 0.036(3) 0.095(5) 0.059(4) -0.043(4) 0.005(3) -0.027(3)
N1 0.030(2) 0.026(2) 0.031(2) -0.0134(17) -0.0039(17) -0.0061(16)
N2 0.0236(19) 0.028(2) 0.027(2) -0.0063(17) -0.0105(17) -0.0003(16)
N3 0.0257(19) 0.0225(19) 0.024(2) -0.0091(16) -0.0054(16) 0.0003(15)
N4 0.0250(19) 0.0184(18) 0.025(2) -0.0093(15) -0.0038(16) -0.0027(15)
N5 0.029(2) 0.028(2) 0.025(2) -0.0035(17) 0.0043(17) -0.0079(17)
N6 0.027(2) 0.036(2) 0.023(2) -0.0119(18) 0.0071(17) -0.0053(17)
N7 0.030(2) 0.026(2) 0.027(2) -0.0069(17) 0.0016(17) -0.0016(16)
N8 0.0239(19) 0.027(2) 0.029(2) -0.0044(17) 0.0016(17) -0.0036(16)
N9 0.0238(19) 0.031(2) 0.032(2) -0.0159(18) -0.0040(17) 0.0025(16)
N10 0.023(2) 0.031(2) 0.033(2) -0.0104(18) 0.0016(17) -0.0016(17)
O1 0.0294(17) 0.0307(17) 0.0298(18) -0.0109(14) -0.0108(14) 0.0025(14)
O2 0.0299(18) 0.0390(19) 0.0318(19) -0.0139(16) 0.0089(15) -0.0069(15)
O3 0.0341(18) 0.0220(16) 0.0327(18) -0.0089(14) -0.0038(15) -0.0034(14)
O4 0.0316(18) 0.0310(18) 0.035(2) -0.0085(15) -0.0122(15) -0.0003(14)
O5 0.0352(19) 0.0320(18) 0.041(2) -0.0119(16) 0.0006(16) -0.0041(15)
O6 0.035(2) 0.050(2) 0.041(2) -0.0214(18) 0.0121(16) -0.0116(17)

loop_
_atom_type_symbol
_atom_type_description
_atom_type_scat_dispersion_real
_atom_type_scat_dispersion_imag
_atom_type_scat_source
C C 0.0033 0.0000 'International Tables Vol C Tables 4.2.6.8 and 6.1.1.4'
H H 0.0000 0.0000 'International Tables Vol C Tables 4.2.6.8 and 6.1.1.4'
N N 0.0061 0.0000 'International Tables Vol C Tables 4.2.6.8 and 6.1.1.4'
O O 0.0106 0.0000 'International Tables Vol C Tables 4.2.6.8 and 6.1.1.4'

loop_
_geom_angle_atom_site_label_1
_geom_angle_atom_site_label_2
_geom_angle_atom_site_label_3
_geom_angle
_geom_angle_site_symmetry_1
_geom_angle_site_symmetry_3
_geom_angle_publ_flag
N1 C1 C2 128.8(4) . . ?
N1 C1 C6 108.8(4) . . ?
C2 C1 C6 122.4(4) . . ?
C1 C2 C3 116.1(5) . . ?
C4 C3 C2 121.7(5) . . ?
C5 C4 C3 121.9(5) . . ?
C4 C5 C6 117.8(5) . . ?
C1 C6 C5 120.0(5) . . ?
C1 C6 C7 107.3(4) . . ?
C5 C6 C7 132.7(4) . . ?
C8 C7 C12 120.6(4) . . ?
C8 C7 C6 134.3(4) . . ?
C12 C7 C6 105.1(4) . . ?
C9 C8 C7 118.2(4) . . ?
C8 C9 C10 121.8(5) . . ?
C9 C10 C11 120.8(4) . . ?
C10 C11 C12 117.4(4) . . ?
C10 C11 N2 123.9(4) . . ?
C12 C11 N2 118.6(4) . . ?
N1 C12 C11 128.9(4) . . ?
N1 C12 C7 110.3(4) . . ?
C11 C12 C7 120.8(4) . . ?
O1 C13 N3 125.0(4) . . ?
O1 C13 N2 124.1(4) . . ?
N3 C13 N2 110.9(4) . . ?
N4 C14 C19 110.2(4) . . ?
N4 C14 C15 128.3(4) . . ?
C19 C14 C15 121.4(4) . . ?
C16 C15 C14 117.4(4) . . ?
C16 C15 N3 125.3(4) . . ?
C14 C15 N3 117.2(4) . . ?
C15 C16 C17 121.0(4) . . ?
C18 C17 C16 121.6(4) . . ?
C17 C18 C19 118.3(4) . . ?
C14 C19 C18 120.2(4) . . ?
C14 C19 C20 105.8(4) . . ?
C18 C19 C20 133.7(4) . . ?
C21 C20 C25 118.9(4) . . ?
C21 C20 C19 134.3(4) . . ?
C25 C20 C19 106.8(4) . . ?
C22 C21 C20 119.6(4) . . ?
C21 C22 C23 120.3(4) . . ?
C24 C23 C22 121.7(4) . . ?
C23 C24 C25 116.9(4) . . ?
N4 C25 C24 128.4(4) . . ?
N4 C25 C20 109.0(4) . . ?
C24 C25 C20 122.6(4) . . ?
O4 C26 O3 124.2(4) . . ?
O4 C26 C27 118.0(4) . . ?
O3 C26 C27 117.7(4) . . ?
C28 C27 C32 119.0(4) . . ?
C28 C27 C26 120.1(4) . . ?
C32 C27 C26 120.9(4) . . ?
C27 C28 C29 120.5(4) . . ?
C30 C29 C28 119.4(5) . . ?
C31 C30 C29 120.7(5) . . ?
C30 C31 C32 119.4(5) . . ?
C27 C32 C31 121.0(4) . . ?
N8 C33 C34 129.9(4) . . ?
N8 C33 C38 108.7(4) . . ?
C34 C33 C38 121.3(4) . . ?
C35 C34 C33 117.8(5) . . ?
C34 C35 C36 121.7(5) . . ?
C37 C36 C35 120.5(5) . . ?
C36 C37 C38 119.5(5) . . ?
C37 C38 C33 119.2(4) . . ?
C37 C38 C39 134.3(4) . . ?
C33 C38 C39 106.4(4) . . ?
C44 C39 C40 120.3(4) . . ?
C44 C39 C38 106.5(4) . . ?
C40 C39 C38 133.0(4) . . ?
C41 C40 C39 117.6(4) . . ?
C42 C41 C40 122.2(4) . . ?
C41 C42 C43 121.3(4) . . ?
C42 C43 C44 117.2(4) . . ?
C42 C43 N7 125.4(4) . . ?
C44 C43 N7 117.3(4) . . ?
N8 C44 C39 109.6(4) . . ?
N8 C44 C43 128.9(4) . . ?
C39 C44 C43 121.3(4) . . ?
O2 C45 N6 123.9(4) . . ?
O2 C45 N7 124.2(4) . . ?
N6 C45 N7 111.8(4) . . ?
N5 C46 C47 129.4(4) . . ?
N5 C46 C51 109.6(4) . . ?
C47 C46 C51 121.0(4) . . ?
C48 C47 C46 117.8(4) . . ?
C48 C47 N6 124.5(4) . . ?
C46 C47 N6 117.6(4) . . ?
C47 C48 C49 120.7(4) . . ?
C50 C49 C48 121.9(4) . . ?
C49 C50 C51 118.3(4) . . ?
C50 C51 C46 120.1(4) . . ?
C50 C51 C52 134.5(4) . . ?
C46 C51 C52 105.4(4) . . ?
C57 C52 C53 118.9(5) . . ?
C57 C52 C51 107.6(4) . . ?
C53 C52 C51 133.5(5) . . ?
C54 C53 C52 118.7(5) . . ?
C53 C54 C55 120.9(5) . . ?
C56 C55 C54 120.8(5) . . ?
C57 C56 C55 117.8(5) . . ?
C56 C57 N5 128.0(5) . . ?
C56 C57 C52 122.8(5) . . ?
N5 C57 C52 109.2(4) . . ?
O6 C58 O5 124.3(4) . . ?
O6 C58 C59 117.2(4) . . ?
O5 C58 C59 118.5(4) . . ?
C64 C59 C60 118.3(5) . . ?
C64 C59 C58 122.1(5) . . ?
C60 C59 C58 119.6(4) . . ?
C59 C60 C61 120.9(5) . . ?
C62 C61 C60 119.8(5) . . ?
C61 C62 C63 120.4(6) . . ?
C62 C63 C64 119.2(6) . . ?
C59 C64 C63 121.4(6) . . ?
C66 C65 N9 115.3(4) . . ?
C65 C66 C67 112.0(4) . . ?
C68 C67 C66 114.9(5) . . ?
C70 C69 N9 115.0(4) . . ?
C71 C70 C69 110.6(4) . . ?
C72 C71 C70 114.2(4) . . ?
C74 C73 N9 116.0(4) . . ?
C73 C74 C75 111.8(4) . . ?
C76 C75 C74 112.0(5) . . ?
C78 C77 N9 115.6(4) . . ?
C77 C78 C79 109.2(4) . . ?
C78 C79 C80 112.7(4) . . ?
C82 C81 N10 114.4(4) . . ?
C81 C82 C83 110.7(4) . . ?
C84 C83 C82 111.7(5) . . ?
C86 C85 N10 115.8(4) . . ?
C85 C86 C87 109.8(5) . . ?
C88 C87 C86 116.7(7) . . ?
N10 C89 C90 115.6(4) . . ?
C91 C90 C89 110.8(4) . . ?
C92 C91 C90 112.7(4) . . ?
C94 C93 N10 116.4(4) . . ?
C93 C94 C95 108.2(4) . . ?
C96 C95 C94 113.0(5) . . ?
C12 N1 C1 108.4(4) . . ?
C13 N2 C11 123.9(4) . . ?
C13 N3 C15 126.5(4) . . ?
C14 N4 C25 108.1(3) . . ?
C46 N5 C57 108.2(4) . . ?
C45 N6 C47 123.4(4) . . ?
C45 N7 C43 126.7(4) . . ?
C44 N8 C33 108.6(4) . . ?
C65 N9 C69 112.0(4) . . ?
C65 N9 C77 109.9(3) . . ?
C69 N9 C77 107.0(3) . . ?
C65 N9 C73 107.2(3) . . ?
C69 N9 C73 110.8(3) . . ?
C77 N9 C73 109.9(4) . . ?
C89 N10 C93 111.4(3) . . ?
C89 N10 C81 107.2(3) . . ?
C93 N10 C81 110.7(4) . . ?
C89 N10 C85 110.6(4) . . ?
C93 N10 C85 106.6(4) . . ?
C81 N10 C85 110.4(4) . . ?

loop_
_geom_bond_atom_site_label_1
_geom_bond_atom_site_label_2
_geom_bond_distance
_geom_bond_site_symmetry_2
_geom_bond_publ_flag
C1 N1 1.381(6) . ?
C1 C2 1.395(7) . ?
C1 C6 1.408(7) . ?
C2 C3 1.403(7) . ?
C3 C4 1.400(8) . ?
C4 C5 1.369(8) . ?
C5 C6 1.411(6) . ?
C6 C7 1.455(7) . ?
C7 C8 1.397(7) . ?
C7 C12 1.407(6) . ?
C8 C9 1.378(7) . ?
C9 C10 1.398(6) . ?
C10 C11 1.399(7) . ?
C11 C12 1.407(6) . ?
C11 N2 1.413(5) . ?
C12 N1 1.380(6) . ?
C13 O1 1.220(5) . ?
C13 N3 1.367(5) . ?
C13 N2 1.383(6) . ?
C14 N4 1.379(6) . ?
C14 C19 1.402(6) . ?
C14 C15 1.413(6) . ?
C15 C16 1.386(6) . ?
C15 N3 1.422(5) . ?
C16 C17 1.408(6) . ?
C17 C18 1.378(7) . ?
C18 C19 1.404(6) . ?
C19 C20 1.452(6) . ?
C20 C21 1.389(6) . ?
C20 C25 1.406(6) . ?
C21 C22 1.382(7) . ?
C22 C23 1.404(7) . ?
C23 C24 1.383(6) . ?
C24 C25 1.393(6) . ?
C25 N4 1.390(5) . ?
C26 O4 1.263(6) . ?
C26 O3 1.269(5) . ?
C26 C27 1.504(6) . ?
C27 C28 1.382(6) . ?
C27 C32 1.387(7) . ?
C28 C29 1.391(7) . ?
C29 C30 1.390(7) . ?
C30 C31 1.369(7) . ?
C31 C32 1.391(7) . ?
C33 N8 1.386(6) . ?
C33 C34 1.391(7) . ?
C33 C38 1.421(6) . ?
C34 C35 1.377(7) . ?
C35 C36 1.401(7) . ?
C36 C37 1.375(7) . ?
C37 C38 1.392(6) . ?
C38 C39 1.438(6) . ?
C39 C44 1.409(6) . ?
C39 C40 1.410(7) . ?
C40 C41 1.390(7) . ?
C41 C42 1.390(6) . ?
C42 C43 1.396(7) . ?
C43 C44 1.413(6) . ?
C43 N7 1.418(6) . ?
C44 N8 1.374(6) . ?
C45 O2 1.229(5) . ?
C45 N6 1.362(6) . ?
C45 N7 1.377(6) . ?
C46 N5 1.385(6) . ?
C46 C47 1.407(6) . ?
C46 C51 1.416(6) . ?
C47 C48 1.383(7) . ?
C47 N6 1.428(6) . ?
C48 C49 1.402(7) . ?
C49 C50 1.381(7) . ?
C50 C51 1.390(7) . ?
C51 C52 1.449(7) . ?
C52 C57 1.393(7) . ?
C52 C53 1.417(7) . ?
C53 C54 1.375(8) . ?
C54 C55 1.411(9) . ?
C55 C56 1.387(8) . ?
C56 C57 1.380(7) . ?
C57 N5 1.390(6) . ?
C58 O6 1.256(6) . ?
C58 O5 1.259(6) . ?
C58 C59 1.512(7) . ?
C59 C64 1.366(7) . ?
C59 C60 1.379(7) . ?
C60 C61 1.404(7) . ?
C61 C62 1.349(8) . ?
C62 C63 1.384(9) . ?
C63 C64 1.395(9) . ?
C65 C66 1.511(7) . ?
C65 N9 1.521(6) . ?
C66 C67 1.531(7) . ?
C67 C68 1.510(8) . ?
C69 C70 1.521(7) . ?
C69 N9 1.524(6) . ?
C70 C71 1.520(7) . ?
C71 C72 1.515(8) . ?
C73 C74 1.528(7) . ?
C73 N9 1.531(6) . ?
C74 C75 1.565(8) . ?
C75 C76 1.503(8) . ?
C77 C78 1.514(6) . ?
C77 N9 1.527(6) . ?
C78 C79 1.526(6) . ?
C79 C80 1.531(7) . ?
C81 C82 1.511(7) . ?
C81 N10 1.523(6) . ?
C82 C83 1.527(8) . ?
C83 C84 1.455(9) . ?
C85 C86 1.521(7) . ?
C85 N10 1.523(6) . ?
C86 C87 1.577(10) . ?
C87 C88 1.432(11) . ?
C89 N10 1.513(6) . ?
C89 C90 1.522(7) . ?
C90 C91 1.521(7) . ?
C91 C92 1.500(7) . ?
C93 C94 1.514(7) . ?
C93 N10 1.516(6) . ?
C94 C95 1.525(7) . ?
C95 C96 1.491(7) . ?

loop_
_geom_hbond_atom_site_label_D
_geom_hbond_atom_site_label_H
_geom_hbond_atom_site_label_A
_geom_hbond_distance_DH
_geom_hbond_distance_HA
_geom_hbond_distance_DA
_geom_hbond_angle_DHA
_geom_hbond_site_symmetry_A
N1 H901 O4 0.86 2.00 2.809(5) 157.3 .
N2 H902 O4 0.86 2.02 2.816(5) 152.9 .
N3 H903 O3 0.86 2.06 2.917(5) 178.6 .
N4 H904 O3 0.86 1.96 2.801(4) 165.4 .
N5 H905 O6 0.86 1.98 2.773(5) 153.0 .
N6 H906 O6 0.86 2.00 2.762(5) 147.7 .
N7 H907 O5 0.86 2.14 2.996(5) 174.9 .
N8 H908 O5 0.86 1.96 2.806(5) 167.0 .

loop_
_geom_torsion_atom_site_label_1
_geom_torsion_atom_site_label_2
_geom_torsion_atom_site_label_3
_geom_torsion_atom_site_label_4
_geom_torsion
_geom_torsion_site_symmetry_1
_geom_torsion_site_symmetry_2
_geom_torsion_site_symmetry_3
_geom_torsion_site_symmetry_4
_geom_torsion_publ_flag
N1 C1 C2 C3 -177.8(5) . . . . ?
C6 C1 C2 C3 1.7(7) . . . . ?
C1 C2 C3 C4 1.3(7) . . . . ?
C2 C3 C4 C5 -2.7(8) . . . . ?
C3 C4 C5 C6 0.9(8) . . . . ?
N1 C1 C6 C5 176.1(4) . . . . ?
C2 C1 C6 C5 -3.5(7) . . . . ?
N1 C1 C6 C7 -3.2(5) . . . . ?
C2 C1 C6 C7 177.2(4) . . . . ?
C4 C5 C6 C1 2.1(7) . . . . ?
C4 C5 C6 C7 -178.8(5) . . . . ?
C1 C6 C7 C8 -174.2(5) . . . . ?
C5 C6 C7 C8 6.6(9) . . . . ?
C1 C6 C7 C12 2.8(5) . . . . ?
C5 C6 C7 C12 -176.4(5) . . . . ?
C12 C7 C8 C9 0.5(6) . . . . ?
C6 C7 C8 C9 177.1(5) . . . . ?
C7 C8 C9 C10 2.6(7) . . . . ?
C8 C9 C10 C11 -0.9(7) . . . . ?
C9 C10 C11 C12 -3.8(6) . . . . ?
C9 C10 C11 N2 176.7(4) . . . . ?
C10 C11 C12 N1 -174.8(4) . . . . ?
N2 C11 C12 N1 4.7(7) . . . . ?
C10 C11 C12 C7 6.8(6) . . . . ?
N2 C11 C12 C7 -173.7(4) . . . . ?
C8 C7 C12 N1 176.0(4) . . . . ?
C6 C7 C12 N1 -1.5(5) . . . . ?
C8 C7 C12 C11 -5.3(6) . . . . ?
C6 C7 C12 C11 177.2(4) . . . . ?
N4 C14 C15 C16 -175.9(4) . . . . ?
C19 C14 C15 C16 1.0(6) . . . . ?
N4 C14 C15 N3 1.4(7) . . . . ?
C19 C14 C15 N3 178.2(4) . . . . ?
C14 C15 C16 C17 -1.5(6) . . . . ?
N3 C15 C16 C17 -178.6(4) . . . . ?
C15 C16 C17 C18 1.5(7) . . . . ?
C16 C17 C18 C19 -0.8(7) . . . . ?
N4 C14 C19 C18 177.0(4) . . . . ?
C15 C14 C19 C18 -0.3(6) . . . . ?
N4 C14 C19 C20 2.0(5) . . . . ?
C15 C14 C19 C20 -175.4(4) . . . . ?
C17 C18 C19 C14 0.2(7) . . . . ?
C17 C18 C19 C20 173.6(5) . . . . ?
C14 C19 C20 C21 178.5(5) . . . . ?
C18 C19 C20 C21 4.5(9) . . . . ?
C14 C19 C20 C25 -0.8(5) . . . . ?
C18 C19 C20 C25 -174.9(5) . . . . ?
C25 C20 C21 C22 1.9(7) . . . . ?
C19 C20 C21 C22 -177.4(5) . . . . ?
C20 C21 C22 C23 -1.2(8) . . . . ?
C21 C22 C23 C24 0.2(8) . . . . ?
C22 C23 C24 C25 0.0(7) . . . . ?
C23 C24 C25 N4 178.8(4) . . . . ?
C23 C24 C25 C20 0.8(7) . . . . ?
C21 C20 C25 N4 179.9(4) . . . . ?
C19 C20 C25 N4 -0.6(5) . . . . ?
C21 C20 C25 C24 -1.8(7) . . . . ?
C19 C20 C25 C24 177.7(4) . . . . ?
O4 C26 C27 C28 14.3(6) . . . . ?
O3 C26 C27 C28 -166.2(4) . . . . ?
O4 C26 C27 C32 -165.4(4) . . . . ?
O3 C26 C27 C32 14.0(6) . . . . ?
C32 C27 C28 C29 -0.3(7) . . . . ?
C26 C27 C28 C29 179.9(4) . . . . ?
C27 C28 C29 C30 0.2(7) . . . . ?
C28 C29 C30 C31 0.6(8) . . . . ?
C29 C30 C31 C32 -1.4(8) . . . . ?
C28 C27 C32 C31 -0.5(7) . . . . ?
C26 C27 C32 C31 179.3(4) . . . . ?
C30 C31 C32 C27 1.3(7) . . . . ?
N8 C33 C34 C35 -177.8(4) . . . . ?
C38 C33 C34 C35 0.5(7) . . . . ?
C33 C34 C35 C36 0.0(7) . . . . ?
C34 C35 C36 C37 -0.5(8) . . . . ?
C35 C36 C37 C38 0.4(7) . . . . ?
C36 C37 C38 C33 0.1(7) . . . . ?
C36 C37 C38 C39 175.9(5) . . . . ?
N8 C33 C38 C37 178.1(4) . . . . ?
C34 C33 C38 C37 -0.6(7) . . . . ?
N8 C33 C38 C39 1.2(5) . . . . ?
C34 C33 C38 C39 -177.5(4) . . . . ?
C37 C38 C39 C44 -175.6(5) . . . . ?
C33 C38 C39 C44 0.7(5) . . . . ?
C37 C38 C39 C40 -0.2(9) . . . . ?
C33 C38 C39 C40 176.0(5) . . . . ?
C44 C39 C40 C41 1.8(6) . . . . ?
C38 C39 C40 C41 -173.1(4) . . . . ?
C39 C40 C41 C42 0.6(6) . . . . ?
C40 C41 C42 C43 -2.0(6) . . . . ?
C41 C42 C43 C44 1.1(6) . . . . ?
C41 C42 C43 N7 177.4(4) . . . . ?
C40 C39 C44 N8 -178.4(4) . . . . ?
C38 C39 C44 N8 -2.3(5) . . . . ?
C40 C39 C44 C43 -2.7(6) . . . . ?
C38 C39 C44 C43 173.4(4) . . . . ?
C42 C43 C44 N8 176.0(4) . . . . ?
N7 C43 C44 N8 -0.6(7) . . . . ?
C42 C43 C44 C39 1.3(6) . . . . ?
N7 C43 C44 C39 -175.4(4) . . . . ?
N5 C46 C47 C48 177.5(4) . . . . ?
C51 C46 C47 C48 -4.7(6) . . . . ?
N5 C46 C47 N6 -2.8(7) . . . . ?
C51 C46 C47 N6 175.1(4) . . . . ?
C46 C47 C48 C49 2.6(6) . . . . ?
N6 C47 C48 C49 -177.1(4) . . . . ?
C47 C48 C49 C50 0.8(7) . . . . ?
C48 C49 C50 C51 -2.1(7) . . . . ?
C49 C50 C51 C46 0.0(7) . . . . ?
C49 C50 C51 C52 -179.8(5) . . . . ?
N5 C46 C51 C50 -178.3(4) . . . . ?
C47 C46 C51 C50 3.4(7) . . . . ?
N5 C46 C51 C52 1.5(5) . . . . ?
C47 C46 C51 C52 -176.7(4) . . . . ?
C50 C51 C52 C57 177.1(5) . . . . ?
C46 C51 C52 C57 -2.7(5) . . . . ?
C50 C51 C52 C53 -2.9(9) . . . . ?
C46 C51 C52 C53 177.3(5) . . . . ?
C57 C52 C53 C54 -0.7(8) . . . . ?
C51 C52 C53 C54 179.4(5) . . . . ?
C52 C53 C54 C55 -1.6(9) . . . . ?
C53 C54 C55 C56 2.6(10) . . . . ?
C54 C55 C56 C57 -1.1(10) . . . . ?
C55 C56 C57 N5 177.8(5) . . . . ?
C55 C56 C57 C52 -1.2(8) . . . . ?
C53 C52 C57 C56 2.1(8) . . . . ?
C51 C52 C57 C56 -177.9(5) . . . . ?
C53 C52 C57 N5 -177.1(4) . . . . ?
C51 C52 C57 N5 2.9(5) . . . . ?
O6 C58 C59 C64 176.5(5) . . . . ?
O5 C58 C59 C64 -4.2(7) . . . . ?
O6 C58 C59 C60 -4.2(7) . . . . ?
O5 C58 C59 C60 175.1(5) . . . . ?
C64 C59 C60 C61 -1.1(8) . . . . ?
C58 C59 C60 C61 179.5(5) . . . . ?
C59 C60 C61 C62 1.4(9) . . . . ?
C60 C61 C62 C63 -0.2(10) . . . . ?
C61 C62 C63 C64 -1.3(11) . . . . ?
C60 C59 C64 C63 -0.3(9) . . . . ?
C58 C59 C64 C63 179.0(6) . . . . ?
C62 C63 C64 C59 1.5(11) . . . . ?
N9 C65 C66 C67 -171.1(4) . . . . ?
C65 C66 C67 C68 67.3(6) . . . . ?
N9 C69 C70 C71 177.0(4) . . . . ?
C69 C70 C71 C72 66.8(6) . . . . ?
N9 C73 C74 C75 -166.2(4) . . . . ?
C73 C74 C75 C76 -75.0(6) . . . . ?
N9 C77 C78 C79 168.5(4) . . . . ?
C77 C78 C79 C80 165.0(4) . . . . ?
N10 C81 C82 C83 174.1(4) . . . . ?
C81 C82 C83 C84 -85.2(6) . . . . ?
N10 C85 C86 C87 169.4(5) . . . . ?
C85 C86 C87 C88 53.3(10) . . . . ?
N10 C89 C90 C91 -175.3(4) . . . . ?
C89 C90 C91 C92 -176.8(4) . . . . ?
N10 C93 C94 C95 -178.2(4) . . . . ?
C93 C94 C95 C96 -173.3(5) . . . . ?
C11 C12 N1 C1 -179.0(4) . . . . ?
C7 C12 N1 C1 -0.5(5) . . . . ?
C2 C1 N1 C12 -178.1(5) . . . . ?
C6 C1 N1 C12 2.3(5) . . . . ?
O1 C13 N2 C11 -1.0(7) . . . . ?
N3 C13 N2 C11 179.0(4) . . . . ?
C10 C11 N2 C13 -37.6(6) . . . . ?
C12 C11 N2 C13 142.9(4) . . . . ?
O1 C13 N3 C15 -11.8(7) . . . . ?
N2 C13 N3 C15 168.1(4) . . . . ?
C16 C15 N3 C13 -3.0(7) . . . . ?
C14 C15 N3 C13 180.0(4) . . . . ?
C19 C14 N4 C25 -2.4(5) . . . . ?
C15 C14 N4 C25 174.7(4) . . . . ?
C24 C25 N4 C14 -176.3(4) . . . . ?
C20 C25 N4 C14 1.9(5) . . . . ?
C47 C46 N5 C57 178.2(5) . . . . ?
C51 C46 N5 C57 0.2(5) . . . . ?
C56 C57 N5 C46 178.9(5) . . . . ?
C52 C57 N5 C46 -1.9(5) . . . . ?
O2 C45 N6 C47 -5.5(7) . . . . ?
N7 C45 N6 C47 173.6(4) . . . . ?
C48 C47 N6 C45 42.6(7) . . . . ?
C46 C47 N6 C45 -137.1(4) . . . . ?
O2 C45 N7 C43 7.0(7) . . . . ?
N6 C45 N7 C43 -172.1(4) . . . . ?
C42 C43 N7 C45 5.8(7) . . . . ?
C44 C43 N7 C45 -177.8(4) . . . . ?
C39 C44 N8 C33 3.1(5) . . . . ?
C43 C44 N8 C33 -172.2(4) . . . . ?
C34 C33 N8 C44 175.9(5) . . . . ?
C38 C33 N8 C44 -2.6(5) . . . . ?
C66 C65 N9 C69 57.4(5) . . . . ?
C66 C65 N9 C77 -61.4(5) . . . . ?
C66 C65 N9 C73 179.2(4) . . . . ?
C70 C69 N9 C65 53.8(5) . . . . ?
C70 C69 N9 C77 174.3(4) . . . . ?
C70 C69 N9 C73 -65.9(5) . . . . ?
C78 C77 N9 C65 -68.4(5) . . . . ?
C78 C77 N9 C69 169.8(4) . . . . ?
C78 C77 N9 C73 49.5(5) . . . . ?
C74 C73 N9 C65 177.5(4) . . . . ?
C74 C73 N9 C69 -60.0(5) . . . . ?
C74 C73 N9 C77 58.0(5) . . . . ?
C90 C89 N10 C93 68.6(5) . . . . ?
C90 C89 N10 C81 -170.2(4) . . . . ?
C90 C89 N10 C85 -49.7(5) . . . . ?
C94 C93 N10 C89 70.2(5) . . . . ?
C94 C93 N10 C81 -49.1(5) . . . . ?
C94 C93 N10 C85 -169.1(4) . . . . ?
C82 C81 N10 C89 178.3(4) . . . . ?
C82 C81 N10 C93 -60.0(5) . . . . ?
C82 C81 N10 C85 57.7(5) . . . . ?
C86 C85 N10 C89 -57.2(5) . . . . ?
C86 C85 N10 C93 -178.4(4) . . . . ?
C86 C85 N10 C81 61.3(5) . . . . ?
